data_1550998
loop_
_publ_author_name
'Chaudhuri, Saikat'
'Mohanan, Manikandan'
'Willems, Andreas V.'
'Bertke, Jeffery A.'
'Gavvalapalli , Nagarjuna'

_publ_section_title
;
 \b-Strand Inspired Bifacial \p-Conjugated Polymers
;
_journal_name_full 'Chemical Science'
_journal_paper_doi 10.1039/C9SC01724K
_journal_year 2019
_chemical_formula_moiety 'C20 H24 Br2 S2'
_chemical_formula_sum 'C20 H24 Br2 S2'
_chemical_formula_weight 488.33
_space_group_crystal_system orthorhombic
_space_group_IT_number 61
_space_group_name_Hall '-P 2ac 2ab'
_space_group_name_H-M_alt 'P b c a'
_symmetry_space_group_name_Hall '-P 2ac 2ab'
_symmetry_space_group_name_H-M 'P b c a'
_atom_sites_solution_hydrogens geom
_audit_creation_method SHELXL-2017/1
_audit_update_record
;
2018-12-14 deposited with the CCDC.    2019-05-09 downloaded from the CCDC.
;
_cell_angle_alpha 90
_cell_angle_beta 90
_cell_angle_gamma 90
_cell_formula_units_Z 8
_cell_length_a 10.1337(10)
_cell_length_b 12.5991(13)
_cell_length_c 30.300(3)
_cell_measurement_reflns_used 9924
_cell_measurement_temperature 100(2)
_cell_measurement_theta_max 28.31
_cell_measurement_theta_min 2.42
_cell_volume 3868.6(7)
_computing_cell_refinement 'SAINT V8.37A (Bruker, 2005)'
_computing_data_collection 'APEX3 V2016.5-0 (Bruker, 2016)'
_computing_data_reduction
; 
SAINT V8.37A, XPREP v2014/2, SADABS V2016/2 (Bruker, 2016) 
;
_computing_molecular_graphics 'SHELXLE v817 (Hubschle, 2011)'
_computing_publication_material 'XCIF V2014-2 (Bruker, 2014)'
_computing_structure_refinement 'SHELX-2018-1 (Sheldrick, 2015)'
_computing_structure_solution 'SHELX-2014-5 (Sheldrick, 2015)'
_diffrn_ambient_temperature 100(2)
_diffrn_measured_fraction_theta_full 1.000
_diffrn_measured_fraction_theta_max 0.998
_diffrn_measurement_device 'Bruker APEX DUO/ApexII CCD'
_diffrn_measurement_method 'profile data from \f and \w scans'
_diffrn_radiation_monochromator 'multilayer mirrors'
_diffrn_radiation_source 'fine-focus sealed tube'
_diffrn_radiation_type MoK\a
_diffrn_radiation_wavelength 0.71073
_diffrn_reflns_av_R_equivalents 0.0285
_diffrn_reflns_av_unetI/netI 0.0190
_diffrn_reflns_Laue_measured_fraction_full 1.000
_diffrn_reflns_Laue_measured_fraction_max 0.998
_diffrn_reflns_limit_h_max 13
_diffrn_reflns_limit_h_min -12
_diffrn_reflns_limit_k_max 16
_diffrn_reflns_limit_k_min -16
_diffrn_reflns_limit_l_max 40
_diffrn_reflns_limit_l_min -29
_diffrn_reflns_number 29762
_diffrn_reflns_point_group_measured_fraction_full 1.000
_diffrn_reflns_point_group_measured_fraction_max 0.998
_diffrn_reflns_theta_full 25.242
_diffrn_reflns_theta_max 28.348
_diffrn_reflns_theta_min 2.418
_exptl_absorpt_coefficient_mu 4.407
_exptl_absorpt_correction_T_max 0.67886
_exptl_absorpt_correction_T_min 0.49984
_exptl_absorpt_correction_type multi-scan
_exptl_absorpt_process_details 'SADABS V2016/2 (Bruker, 2016)'
_exptl_crystal_colour colourless
_exptl_crystal_density_diffrn 1.677
_exptl_crystal_density_method 'not measured'
_exptl_crystal_description prism
_exptl_crystal_F_000 1968
_exptl_crystal_size_max 0.277
_exptl_crystal_size_mid 0.222
_exptl_crystal_size_min 0.148
_refine_diff_density_max 0.387
_refine_diff_density_min -0.392
_refine_diff_density_rms 0.064
_refine_ls_extinction_method none
_refine_ls_goodness_of_fit_ref 1.049
_refine_ls_hydrogen_treatment constr
_refine_ls_matrix_type full
_refine_ls_number_parameters 217
_refine_ls_number_reflns 4834
_refine_ls_number_restraints 0
_refine_ls_restrained_S_all 1.049
_refine_ls_R_factor_all 0.0251
_refine_ls_R_factor_gt 0.0199
_refine_ls_shift/su_max 0.004
_refine_ls_shift/su_mean 0.000
_refine_ls_structure_factor_coef Fsqd
_refine_ls_weighting_details 'w=1/[\s^2^(Fo^2^)+(0.0163P)^2^+2.9343P] where P=(Fo^2^+2Fc^2^)/3'
_refine_ls_weighting_scheme calc
_refine_ls_wR_factor_gt 0.0433
_refine_ls_wR_factor_ref 0.0446
_reflns_Friedel_coverage 0.000
_reflns_number_gt 4310
_reflns_number_total 4834
_reflns_threshold_expression 'I > 2\s(I)'
_cod_data_source_file c9sc01724k2.cif
_cod_data_source_block adamantyl
_cod_database_code 1550998
_shelx_shelxl_version_number 2017/1
_shelx_space_group_comment
;
The symmetry employed for this shelxl refinement is uniquely defined
by the following loop, which should always be used as a source of
symmetry information in preference to the above space-group names.
They are only intended as comments.
;
_shelx_estimated_absorpt_t_min 0.375
_shelx_estimated_absorpt_t_max 0.562

loop_
_space_group_symop_operation_xyz
'x, y, z'
'-x+1/2, -y, z+1/2'
'-x, y+1/2, -z+1/2'
'x+1/2, -y+1/2, -z'
'-x, -y, -z'
'x-1/2, y, -z-1/2'
'x, -y-1/2, z-1/2'
'-x-1/2, y-1/2, z'

loop_
_atom_site_label
_atom_site_type_symbol
_atom_site_fract_x
_atom_site_fract_y
_atom_site_fract_z
_atom_site_U_iso_or_equiv
_atom_site_adp_type
_atom_site_occupancy
_atom_site_site_symmetry_order
_atom_site_calc_flag
_atom_site_refinement_flags_posn
_atom_site_refinement_flags_adp
Br1 Br 0.56511(2) 0.42938(2) 0.70240(2) 0.01808(4) Uani 1 1 d . .
Br2 Br 0.90529(2) 0.71323(2) 0.56225(2) 0.01472(4) Uani 1 1 d . .
S1 S 0.56582(4) 0.71030(4) 0.73242(2) 0.01825(9) Uani 1 1 d . .
S2 S 0.58004(4) 0.65501(3) 0.51949(2) 0.01343(8) Uani 1 1 d . .
C1 C 0.66356(15) 0.51470(12) 0.66257(5) 0.0131(3) Uani 1 1 d . .
C2 C 0.73640(15) 0.60127(13) 0.67777(5) 0.0132(3) Uani 1 1 d . .
C3 C 0.81276(15) 0.65516(12) 0.64659(5) 0.0130(3) Uani 1 1 d . .
H3 H 0.872282 0.708814 0.656020 0.016 Uiso 1 1 calc R U
C4 C 0.80273(15) 0.63135(12) 0.60222(5) 0.0116(3) Uani 1 1 d . .
C5 C 0.71621(15) 0.55382(11) 0.58644(5) 0.0111(3) Uani 1 1 d . .
C6 C 0.65248(15) 0.49162(12) 0.61801(5) 0.0124(3) Uani 1 1 d . .
H6 H 0.600836 0.432676 0.608846 0.015 Uiso 1 1 calc R U
C7 C 0.72512(16) 0.64521(14) 0.72358(5) 0.0177(3) Uani 1 1 d . .
H7A H 0.796971 0.697054 0.728624 0.021 Uiso 1 1 calc R U
H7B H 0.735636 0.586908 0.745202 0.021 Uiso 1 1 calc R U
C8 C 0.67947(15) 0.54249(12) 0.53876(5) 0.0127(3) Uani 1 1 d . .
H8A H 0.628956 0.475964 0.534653 0.015 Uiso 1 1 calc R U
H8B H 0.760780 0.537571 0.520763 0.015 Uiso 1 1 calc R U
C9 C 0.56664(16) 0.82201(13) 0.69376(5) 0.0166(3) Uani 1 1 d . .
H9A H 0.554309 0.888310 0.710801 0.020 Uiso 1 1 calc R U
H9B H 0.654747 0.825616 0.679722 0.020 Uiso 1 1 calc R U
C10 C 0.46199(15) 0.81848(12) 0.65716(5) 0.0127(3) Uani 1 1 d . .
C11 C 0.32323(15) 0.79568(12) 0.67532(5) 0.0138(3) Uani 1 1 d . .
H11A H 0.322852 0.726132 0.690522 0.017 Uiso 1 1 calc R U
H11B H 0.298828 0.850912 0.697075 0.017 Uiso 1 1 calc R U
C12 C 0.22244(15) 0.79454(12) 0.63774(5) 0.0139(3) Uani 1 1 d . .
H12 H 0.132810 0.778989 0.649944 0.017 Uiso 1 1 calc R U
C13 C 0.22079(16) 0.90289(12) 0.61462(6) 0.0177(3) Uani 1 1 d . .
H13A H 0.155465 0.902236 0.590324 0.021 Uiso 1 1 calc R U
H13B H 0.195055 0.958854 0.635876 0.021 Uiso 1 1 calc R U
C14 C 0.35856(16) 0.92641(12) 0.59617(6) 0.0169(3) Uani 1 1 d . .
H14 H 0.358058 0.997302 0.581326 0.020 Uiso 1 1 calc R U
C15 C 0.45944(16) 0.92723(12) 0.63378(6) 0.0165(3) Uani 1 1 d . .
H15A H 0.436087 0.983299 0.655298 0.020 Uiso 1 1 calc R U
H15B H 0.548125 0.943386 0.621834 0.020 Uiso 1 1 calc R U
C16 C 0.49685(15) 0.73355(11) 0.62273(5) 0.0108(3) Uani 1 1 d . .
H16A H 0.585947 0.748115 0.610774 0.013 Uiso 1 1 calc R U
H16B H 0.499042 0.663106 0.637183 0.013 Uiso 1 1 calc R U
C17 C 0.39758(15) 0.73105(11) 0.58479(5) 0.0111(3) Uani 1 1 d . .
C18 C 0.39539(16) 0.84027(12) 0.56238(5) 0.0153(3) Uani 1 1 d . .
H18A H 0.330254 0.840018 0.538033 0.018 Uiso 1 1 calc R U
H18B H 0.483329 0.855864 0.549714 0.018 Uiso 1 1 calc R U
C19 C 0.26009(15) 0.70869(12) 0.60418(5) 0.0137(3) Uani 1 1 d . .
H19A H 0.194043 0.707096 0.580117 0.016 Uiso 1 1 calc R U
H19B H 0.260059 0.638398 0.618784 0.016 Uiso 1 1 calc R U
C20 C 0.42780(15) 0.64223(12) 0.55140(5) 0.0137(3) Uani 1 1 d . .
H20A H 0.353107 0.637854 0.530422 0.016 Uiso 1 1 calc R U
H20B H 0.431148 0.574098 0.567646 0.016 Uiso 1 1 calc R U

loop_
_atom_site_aniso_label
_atom_site_aniso_U_11
_atom_site_aniso_U_22
_atom_site_aniso_U_33
_atom_site_aniso_U_23
_atom_site_aniso_U_13
_atom_site_aniso_U_12
Br1 0.01822(8) 0.02131(8) 0.01472(8) 0.00698(6) 0.00284(6) -0.00095(6)
Br2 0.01327(7) 0.01806(7) 0.01282(8) 0.00071(6) 0.00230(6) -0.00340(6)
S1 0.01460(19) 0.0298(2) 0.01034(18) -0.00231(16) 0.00170(14) 0.00074(17)
S2 0.01493(18) 0.01553(17) 0.00983(17) 0.00126(14) -0.00042(14) 0.00262(14)
C1 0.0107(7) 0.0158(7) 0.0127(8) 0.0047(6) 0.0017(6) 0.0021(6)
C2 0.0100(7) 0.0199(7) 0.0097(7) 0.0001(6) -0.0013(6) 0.0026(6)
C3 0.0092(7) 0.0161(7) 0.0138(8) -0.0012(6) -0.0010(6) 0.0008(6)
C4 0.0090(7) 0.0131(7) 0.0127(7) 0.0020(6) 0.0015(6) 0.0022(6)
C5 0.0114(7) 0.0109(7) 0.0109(7) 0.0003(5) 0.0006(5) 0.0035(5)
C6 0.0110(7) 0.0115(7) 0.0146(8) 0.0003(6) -0.0003(6) 0.0018(6)
C7 0.0150(8) 0.0276(9) 0.0104(7) -0.0016(6) -0.0013(6) 0.0008(7)
C8 0.0144(7) 0.0128(7) 0.0108(7) -0.0011(5) 0.0001(6) 0.0021(6)
C9 0.0157(8) 0.0206(8) 0.0134(8) -0.0063(6) 0.0013(6) -0.0034(6)
C10 0.0129(7) 0.0123(7) 0.0129(7) -0.0025(6) 0.0019(6) -0.0015(6)
C11 0.0149(7) 0.0136(7) 0.0129(7) -0.0014(6) 0.0039(6) 0.0000(6)
C12 0.0105(7) 0.0126(7) 0.0187(8) 0.0010(6) 0.0028(6) 0.0003(6)
C13 0.0169(8) 0.0133(7) 0.0228(9) 0.0015(6) 0.0029(6) 0.0044(6)
C14 0.0196(8) 0.0100(7) 0.0212(8) 0.0033(6) 0.0044(7) 0.0023(6)
C15 0.0168(8) 0.0109(7) 0.0218(8) -0.0040(6) 0.0064(6) -0.0028(6)
C16 0.0112(7) 0.0108(7) 0.0103(7) -0.0016(5) 0.0003(6) 0.0003(5)
C17 0.0117(7) 0.0102(7) 0.0113(7) -0.0001(5) 0.0000(6) 0.0014(5)
C18 0.0172(8) 0.0140(7) 0.0148(7) 0.0029(6) 0.0012(6) 0.0031(6)
C19 0.0110(7) 0.0131(7) 0.0170(8) 0.0000(6) -0.0010(6) -0.0003(6)
C20 0.0117(7) 0.0159(7) 0.0134(7) -0.0024(6) -0.0006(6) -0.0007(6)

loop_
_atom_type_symbol
_atom_type_description
_atom_type_scat_dispersion_real
_atom_type_scat_dispersion_imag
_atom_type_scat_source
C C 0.0033 0.0016 'International Tables Vol C Tables 4.2.6.8 and 6.1.1.4'
H H 0.0000 0.0000 'International Tables Vol C Tables 4.2.6.8 and 6.1.1.4'
Br Br -0.2901 2.4595 'International Tables Vol C Tables 4.2.6.8 and 6.1.1.4'
S S 0.1246 0.1234 'International Tables Vol C Tables 4.2.6.8 and 6.1.1.4'

loop_
_exptl_crystal_face_index_h
_exptl_crystal_face_index_k
_exptl_crystal_face_index_l
_exptl_crystal_face_perp_dist
0.00 1.00 1.00 0.0490
0.00 -1.00 2.00 0.1110
1.00 -2.00 1.00 0.0910
-1.00 2.00 -1.00 0.0670
1.00 1.00 -2.00 0.0970
-2.00 2.00 1.00 0.0460
0.00 -2.00 1.00 0.0890
0.00 -1.00 -2.00 0.0660
0.00 0.00 -1.00 0.0750
-1.00 -2.00 -2.00 0.0810
1.00 2.00 2.00 0.0630
-1.00 0.00 2.00 0.0720

loop_
_geom_angle_atom_site_label_1
_geom_angle_atom_site_label_2
_geom_angle_atom_site_label_3
_geom_angle
C7 S1 C9 104.28(8)
C20 S2 C8 103.13(7)
C6 C1 C2 121.92(14)
C6 C1 Br1 117.24(12)
C2 C1 Br1 120.70(12)
C1 C2 C3 116.71(14)
C1 C2 C7 123.66(14)
C3 C2 C7 119.28(14)
C4 C3 C2 120.79(14)
C4 C3 H3 119.6
C2 C3 H3 119.6
C3 C4 C5 122.08(14)
C3 C4 Br2 117.53(12)
C5 C4 Br2 120.32(11)
C6 C5 C4 116.66(14)
C6 C5 C8 119.50(13)
C4 C5 C8 123.53(14)
C1 C6 C5 120.84(14)
C1 C6 H6 119.6
C5 C6 H6 119.6
C2 C7 S1 111.61(11)
C2 C7 H7A 109.3
S1 C7 H7A 109.3
C2 C7 H7B 109.3
S1 C7 H7B 109.3
H7A C7 H7B 108.0
C5 C8 S2 111.69(10)
C5 C8 H8A 109.3
S2 C8 H8A 109.3
C5 C8 H8B 109.3
S2 C8 H8B 109.3
H8A C8 H8B 107.9
C10 C9 S1 115.89(11)
C10 C9 H9A 108.3
S1 C9 H9A 108.3
C10 C9 H9B 108.3
S1 C9 H9B 108.3
H9A C9 H9B 107.4
C9 C10 C16 110.62(13)
C9 C10 C11 112.27(13)
C16 C10 C11 108.87(12)
C9 C10 C15 108.51(13)
C16 C10 C15 108.10(12)
C11 C10 C15 108.36(13)
C12 C11 C10 110.26(13)
C12 C11 H11A 109.6
C10 C11 H11A 109.6
C12 C11 H11B 109.6
C10 C11 H11B 109.6
H11A C11 H11B 108.1
C11 C12 C19 109.52(12)
C11 C12 C13 109.80(13)
C19 C12 C13 109.12(13)
C11 C12 H12 109.5
C19 C12 H12 109.5
C13 C12 H12 109.5
C14 C13 C12 109.18(13)
C14 C13 H13A 109.8
C12 C13 H13A 109.8
C14 C13 H13B 109.8
C12 C13 H13B 109.8
H13A C13 H13B 108.3
C15 C14 C13 109.76(13)
C15 C14 C18 109.76(13)
C13 C14 C18 109.11(13)
C15 C14 H14 109.4
C13 C14 H14 109.4
C18 C14 H14 109.4
C14 C15 C10 110.30(13)
C14 C15 H15A 109.6
C10 C15 H15A 109.6
C14 C15 H15B 109.6
C10 C15 H15B 109.6
H15A C15 H15B 108.1
C17 C16 C10 111.97(12)
C17 C16 H16A 109.2
C10 C16 H16A 109.2
C17 C16 H16B 109.2
C10 C16 H16B 109.2
H16A C16 H16B 107.9
C16 C17 C18 108.90(12)
C16 C17 C19 108.23(12)
C18 C17 C19 108.67(12)
C16 C17 C20 112.24(12)
C18 C17 C20 111.34(13)
C19 C17 C20 107.35(12)
C17 C18 C14 109.98(13)
C17 C18 H18A 109.7
C14 C18 H18A 109.7
C17 C18 H18B 109.7
C14 C18 H18B 109.7
H18A C18 H18B 108.2
C12 C19 C17 110.47(12)
C12 C19 H19A 109.6
C17 C19 H19A 109.6
C12 C19 H19B 109.6
C17 C19 H19B 109.6
H19A C19 H19B 108.1
C17 C20 S2 116.84(11)
C17 C20 H20A 108.1
S2 C20 H20A 108.1
C17 C20 H20B 108.1
S2 C20 H20B 108.1
H20A C20 H20B 107.3

loop_
_geom_bond_atom_site_label_1
_geom_bond_atom_site_label_2
_geom_bond_distance
Br1 C1 1.8993(15)
Br2 C4 1.9003(15)
S1 C7 1.8304(17)
S1 C9 1.8313(17)
S2 C20 1.8279(16)
S2 C8 1.8347(15)
C1 C6 1.386(2)
C1 C2 1.395(2)
C2 C3 1.397(2)
C2 C7 1.499(2)
C3 C4 1.381(2)
C3 H3 0.9500
C4 C5 1.397(2)
C5 C6 1.395(2)
C5 C8 1.499(2)
C6 H6 0.9500
C7 H7A 0.9900
C7 H7B 0.9900
C8 H8A 0.9900
C8 H8B 0.9900
C9 C10 1.535(2)
C9 H9A 0.9900
C9 H9B 0.9900
C10 C16 1.536(2)
C10 C11 1.537(2)
C10 C15 1.543(2)
C11 C12 1.530(2)
C11 H11A 0.9900
C11 H11B 0.9900
C12 C19 1.533(2)
C12 C13 1.535(2)
C12 H12 1.0000
C13 C14 1.533(2)
C13 H13A 0.9900
C13 H13B 0.9900
C14 C15 1.531(2)
C14 C18 1.538(2)
C14 H14 1.0000
C15 H15A 0.9900
C15 H15B 0.9900
C16 C17 1.528(2)
C16 H16A 0.9900
C16 H16B 0.9900
C17 C18 1.535(2)
C17 C19 1.538(2)
C17 C20 1.539(2)
C18 H18A 0.9900
C18 H18B 0.9900
C19 H19A 0.9900
C19 H19B 0.9900
C20 H20A 0.9900
C20 H20B 0.9900
